data_7212292
loop_
_publ_author_name
'Krishnaswamy, Shobhana'
'Gonnade, Rajesh G.'
'Shashidhar, Mysore S.'
'Bhadbhade, Mohan M.'

_publ_section_title
;
 Helical self-assembly of molecules in pseudopolymorphs of racemic
 2,6-di-O-(4-halobenzoyl)-myo-inositol 1,3,5-orthoformates: clues for the
 construction of molecular assemblies for intermolecular acyl transfer
 reaction
;
_journal_issue 12
_journal_name_full CrystEngComm
_journal_page_first 4184
_journal_paper_doi 10.1039/b924482d
_journal_volume 12
_journal_year 2010
_chemical_formula_moiety 'C21 H16 Br2 O8 , C4 H8 O2'
_chemical_formula_sum 'C25 H24 Br2 O10'
_chemical_formula_weight 644.26
_chemical_name_common
;2,6-di-O-p-bromobenzoyl-myo-inositol 1,3,5-orthoformate
dioxane solvate
;
_chemical_name_systematic
;
2,6-di-O-p-bromobenzoyl-myo-inositol 1,3,5-orthoformate
dioxane solvate
;
_space_group_IT_number 14
_symmetry_cell_setting monoclinic
_symmetry_space_group_name_Hall '-P 2yn'
_symmetry_space_group_name_H-M 'P 1 21/n 1'
_atom_sites_solution_hydrogens geom
_atom_sites_solution_primary direct
_atom_sites_solution_secondary difmap
_audit_creation_method SHELXL-97
_cell_angle_alpha 90.00
_cell_angle_beta 104.704(2)
_cell_angle_gamma 90.00
_cell_formula_units_Z 4
_cell_length_a 13.1856(16)
_cell_length_b 10.2483(13)
_cell_length_c 18.966(2)
_cell_measurement_reflns_used 3449
_cell_measurement_temperature 133(2)
_cell_measurement_theta_max 26.29
_cell_measurement_theta_min 2.61
_cell_volume 2478.9(5)
_computing_cell_refinement 'BRUKER SAINT'
_computing_data_collection 'BRUKER SMART'
_computing_data_reduction 'BRUKER SAINT'
_computing_molecular_graphics 'SHELXTL, Ortep32, mercury 1.4.1'
_computing_publication_material 'SHELXTL, Platon'
_computing_structure_refinement 'SHELXL-97 (Sheldrick, 1997)'
_computing_structure_solution 'SHELXS-97 (Sheldrick, 1990)'
_diffrn_ambient_temperature 133(2)
_diffrn_measured_fraction_theta_full 0.997
_diffrn_measured_fraction_theta_max 0.997
_diffrn_measurement_device 'Bruker Smart APEX'
_diffrn_measurement_device_type 'CCD Area Detector'
_diffrn_measurement_method 'Phi and Omega Scan'
_diffrn_radiation_monochromator graphite
_diffrn_radiation_source 'fine-focus sealed tube'
_diffrn_radiation_type MoK\a
_diffrn_radiation_wavelength 0.71073
_diffrn_reflns_av_R_equivalents 0.0332
_diffrn_reflns_av_sigmaI/netI 0.0385
_diffrn_reflns_limit_h_max 15
_diffrn_reflns_limit_h_min -15
_diffrn_reflns_limit_k_max 12
_diffrn_reflns_limit_k_min -6
_diffrn_reflns_limit_l_max 21
_diffrn_reflns_limit_l_min -22
_diffrn_reflns_number 12106
_diffrn_reflns_theta_full 25.00
_diffrn_reflns_theta_max 25.00
_diffrn_reflns_theta_min 1.70
_exptl_absorpt_coefficient_mu 3.328
_exptl_absorpt_correction_T_max 0.8177
_exptl_absorpt_correction_T_min 0.5704
_exptl_absorpt_correction_type multi-scan
_exptl_absorpt_process_details 'bruker sadabs'
_exptl_crystal_colour colorless
_exptl_crystal_density_diffrn 1.726
_exptl_crystal_density_method 'not measured'
_exptl_crystal_description plate
_exptl_crystal_F_000 1296
_exptl_crystal_size_max 0.19
_exptl_crystal_size_mid 0.13
_exptl_crystal_size_min 0.06
_refine_diff_density_max 0.666
_refine_diff_density_min -0.742
_refine_diff_density_rms 0.071
_refine_ls_extinction_method none
_refine_ls_goodness_of_fit_ref 1.023
_refine_ls_hydrogen_treatment mixed
_refine_ls_matrix_type full
_refine_ls_number_parameters 356
_refine_ls_number_reflns 4352
_refine_ls_number_restraints 276
_refine_ls_restrained_S_all 1.014
_refine_ls_R_factor_all 0.0482
_refine_ls_R_factor_gt 0.0363
_refine_ls_shift/su_max 0.002
_refine_ls_shift/su_mean 0.000
_refine_ls_structure_factor_coef Fsqd
_refine_ls_weighting_details 'calc w=1/[\s^2^(Fo^2^)+(0.0422P)^2^+2.0418P] where P=(Fo^2^+2Fc^2^)/3'
_refine_ls_weighting_scheme calc
_refine_ls_wR_factor_gt 0.0855
_refine_ls_wR_factor_ref 0.0912
_reflns_number_gt 3577
_reflns_number_total 4352
_reflns_threshold_expression >2sigma(I)
_cod_data_source_file b924482d.txt
_cod_data_source_block 2F
_cod_original_sg_symbol_H-M 'P(2) 1/n'
_cod_database_code 7212292

loop_
_symmetry_equiv_pos_as_xyz
'x, y, z'
'-x+1/2, y+1/2, -z+1/2'
'-x, -y, -z'
'x-1/2, -y-1/2, z-1/2'

loop_
_atom_site_label
_atom_site_type_symbol
_atom_site_fract_x
_atom_site_fract_y
_atom_site_fract_z
_atom_site_U_iso_or_equiv
_atom_site_adp_type
_atom_site_occupancy
_atom_site_symmetry_multiplicity
_atom_site_calc_flag
_atom_site_refinement_flags
_atom_site_disorder_assembly
_atom_site_disorder_group
Br1 Br 0.96207(2) 0.70561(3) 1.199587(16) 0.03217(11) Uani 1 1 d . . .
Br2 Br 1.10766(4) 0.19168(5) 0.50394(3) 0.07914(19) Uani 1 1 d . . .
O1 O 0.85505(16) -0.0514(2) 0.95814(11) 0.0305(5) Uani 1 1 d . . .
O2 O 0.85947(15) 0.22614(19) 0.94283(10) 0.0251(5) Uani 1 1 d . . .
O3 O 0.68956(16) 0.0418(2) 0.92277(11) 0.0308(5) Uani 1 1 d . . .
O4 O 0.69553(17) 0.0945(2) 0.73491(12) 0.0308(5) Uani 1 1 d . . .
O5 O 0.72084(17) -0.1598(2) 0.87610(11) 0.0326(5) Uani 1 1 d . . .
O6 O 0.89617(16) -0.0249(2) 0.77402(11) 0.0279(5) Uani 1 1 d . . .
O7 O 0.80314(16) 0.3959(2) 0.86853(11) 0.0302(5) Uani 1 1 d . . .
O8 O 1.05594(19) -0.1137(3) 0.81481(14) 0.0523(7) Uani 1 1 d . . .
C1 C 0.8894(2) 0.0127(3) 0.90051(16) 0.0265(7) Uani 1 1 d . . .
H1 H 0.9665 0.0300 0.9163 0.032 Uiso 1 1 calc R . .
C2 C 0.8299(2) 0.1398(3) 0.88066(15) 0.0225(6) Uani 1 1 d . . .
H2 H 0.8483 0.1803 0.8375 0.027 Uiso 1 1 calc R . .
C3 C 0.7126(2) 0.1105(3) 0.86274(15) 0.0253(6) Uani 1 1 d . . .
H3 H 0.6719 0.1938 0.8539 0.030 Uiso 1 1 calc R . .
C4 C 0.6812(2) 0.0234(3) 0.79562(16) 0.0265(7) Uani 1 1 d . . .
H4 H 0.6052 0.0007 0.7870 0.032 Uiso 1 1 calc R . .
C5 C 0.7463(2) -0.1022(3) 0.81306(16) 0.0271(7) Uani 1 1 d . . .
H5 H 0.7276 -0.1636 0.7708 0.032 Uiso 1 1 calc R . .
C6 C 0.8645(2) -0.0798(3) 0.83537(16) 0.0268(7) Uani 1 1 d . . .
H6 H 0.9013 -0.1648 0.8495 0.032 Uiso 1 1 calc R . .
C7 C 0.7466(3) -0.0760(3) 0.93646(17) 0.0326(7) Uani 1 1 d . . .
H7 H 0.7267 -0.1208 0.9779 0.039 Uiso 1 1 calc R . .
C8 C 0.8403(2) 0.3540(3) 0.92918(16) 0.0243(6) Uani 1 1 d . . .
C9 C 0.8698(2) 0.4342(3) 0.99624(15) 0.0230(6) Uani 1 1 d . . .
C10 C 0.8593(2) 0.5698(3) 0.98874(16) 0.0276(7) Uani 1 1 d . . .
H10 H 0.8330 0.6071 0.9418 0.033 Uiso 1 1 calc R . .
C11 C 0.8868(2) 0.6493(3) 1.04896(16) 0.0286(7) Uani 1 1 d . . .
H11 H 0.8803 0.7413 1.0438 0.034 Uiso 1 1 calc R . .
C12 C 0.9239(2) 0.5939(3) 1.11695(16) 0.0254(6) Uani 1 1 d . . .
C13 C 0.9345(2) 0.4599(3) 1.12651(16) 0.0268(7) Uani 1 1 d . . .
H13 H 0.9595 0.4234 1.1738 0.032 Uiso 1 1 calc R . .
C14 C 0.9076(2) 0.3807(3) 1.06531(15) 0.0256(6) Uani 1 1 d . . .
H14 H 0.9151 0.2888 1.0706 0.031 Uiso 1 1 calc R . .
C15 C 0.9950(3) -0.0501(3) 0.77018(18) 0.0329(7) Uani 1 1 d . . .
C16 C 1.0185(2) 0.0112(3) 0.70506(17) 0.0320(7) Uani 1 1 d . . .
C17 C 1.1211(3) 0.0100(4) 0.6992(2) 0.0481(9) Uani 1 1 d . . .
H17 H 1.1742 -0.0285 0.7368 0.058 Uiso 1 1 calc R . .
C18 C 1.1471(3) 0.0639(4) 0.6395(2) 0.0527(10) Uani 1 1 d . . .
H18 H 1.2175 0.0623 0.6358 0.063 Uiso 1 1 calc R . .
C19 C 1.0706(3) 0.1193(4) 0.5862(2) 0.0437(9) Uani 1 1 d . . .
C20 C 0.9693(3) 0.1281(4) 0.5915(2) 0.0501(10) Uani 1 1 d . . .
H20 H 0.9176 0.1706 0.5546 0.060 Uiso 1 1 calc R . .
C21 C 0.9433(3) 0.0739(3) 0.65178(18) 0.0384(8) Uani 1 1 d . . .
H21 H 0.8733 0.0799 0.6564 0.046 Uiso 1 1 calc R . .
H4A H 0.701(3) 0.044(4) 0.700(2) 0.066(14) Uiso 1 1 d . . .
O9 O 0.3784(8) 0.0356(6) 0.7964(4) 0.0571(13) Uani 0.70 1 d PDU A 1
O10 O 0.3430(7) 0.1262(7) 0.9289(4) 0.0663(14) Uani 0.70 1 d PDU A 1
C22 C 0.3810(7) -0.0485(7) 0.8563(4) 0.0707(15) Uani 0.70 1 d PDU A 1
H22A H 0.4541 -0.0561 0.8863 0.085 Uiso 0.70 1 calc PR A 1
H22B H 0.3571 -0.1365 0.8379 0.085 Uiso 0.70 1 calc PR A 1
C23 C 0.3147(6) -0.0004(6) 0.9017(4) 0.0758(14) Uani 0.70 1 d PDU A 1
H23A H 0.2409 0.0004 0.8726 0.091 Uiso 0.70 1 calc PR A 1
H23B H 0.3198 -0.0610 0.9431 0.091 Uiso 0.70 1 calc PR A 1
C24 C 0.3378(8) 0.2086(7) 0.8698(5) 0.0654(15) Uani 0.70 1 d PDU A 1
H24A H 0.3583 0.2980 0.8877 0.078 Uiso 0.70 1 calc PR A 1
H24B H 0.2647 0.2120 0.8394 0.078 Uiso 0.70 1 calc PR A 1
C25 C 0.4092(6) 0.1628(6) 0.8235(3) 0.0599(12) Uani 0.70 1 d PDU A 1
H25A H 0.4046 0.2237 0.7824 0.072 Uiso 0.70 1 calc PR A 1
H25B H 0.4827 0.1611 0.8532 0.072 Uiso 0.70 1 calc PR A 1
O9' O 0.388(2) 0.0657(17) 0.8002(10) 0.0571(13) Uani 0.30 1 d PDU B 2
O10' O 0.3617(18) 0.1499(18) 0.9344(10) 0.0663(14) Uani 0.30 1 d PDU B 2
C22' C 0.4113(18) -0.0171(15) 0.8608(10) 0.0707(15) Uani 0.30 1 d PDU B 2
H22C H 0.4750 -0.0677 0.8601 0.085 Uiso 0.30 1 calc PR B 2
H22D H 0.3529 -0.0800 0.8556 0.085 Uiso 0.30 1 calc PR B 2
C23' C 0.4280(14) 0.0456(14) 0.9312(7) 0.0758(14) Uani 0.30 1 d PDU B 2
H23C H 0.4197 -0.0207 0.9673 0.091 Uiso 0.30 1 calc PR B 2
H23D H 0.5013 0.0772 0.9460 0.091 Uiso 0.30 1 calc PR B 2
C24' C 0.361(2) 0.2392(15) 0.8791(10) 0.0654(15) Uani 0.30 1 d PDU B 2
H24C H 0.4321 0.2763 0.8855 0.078 Uiso 0.30 1 calc PR B 2
H24D H 0.3123 0.3115 0.8815 0.078 Uiso 0.30 1 calc PR B 2
C25' C 0.3276(13) 0.1731(13) 0.8072(7) 0.0599(12) Uani 0.30 1 d PDU B 2
H25C H 0.2538 0.1447 0.7994 0.072 Uiso 0.30 1 calc PR B 2
H25D H 0.3303 0.2369 0.7685 0.072 Uiso 0.30 1 calc PR B 2

loop_
_atom_site_aniso_label
_atom_site_aniso_U_11
_atom_site_aniso_U_22
_atom_site_aniso_U_33
_atom_site_aniso_U_23
_atom_site_aniso_U_13
_atom_site_aniso_U_12
Br1 0.03896(19) 0.02938(18) 0.02757(18) -0.00873(13) 0.00734(13) -0.00204(15)
Br2 0.0898(4) 0.0877(4) 0.0842(4) 0.0341(3) 0.0667(3) 0.0194(3)
O1 0.0365(12) 0.0307(12) 0.0243(11) 0.0068(9) 0.0079(9) 0.0010(10)
O2 0.0327(11) 0.0208(11) 0.0199(10) -0.0019(8) 0.0034(9) -0.0010(9)
O3 0.0330(12) 0.0345(12) 0.0290(11) -0.0018(10) 0.0151(9) -0.0022(10)
O4 0.0412(13) 0.0276(12) 0.0228(11) -0.0024(10) 0.0069(10) -0.0015(10)
O5 0.0437(13) 0.0256(11) 0.0316(12) -0.0006(10) 0.0151(10) -0.0087(10)
O6 0.0311(11) 0.0285(11) 0.0281(11) 0.0001(9) 0.0147(9) 0.0022(9)
O7 0.0424(13) 0.0266(11) 0.0195(11) 0.0025(9) 0.0038(9) 0.0012(10)
O8 0.0419(14) 0.0640(18) 0.0541(16) 0.0233(14) 0.0179(13) 0.0157(14)
C1 0.0277(16) 0.0268(16) 0.0255(16) 0.0019(13) 0.0076(13) 0.0005(13)
C2 0.0280(15) 0.0225(15) 0.0172(14) -0.0042(12) 0.0065(12) -0.0029(13)
C3 0.0296(16) 0.0267(16) 0.0203(15) 0.0016(13) 0.0077(12) 0.0013(13)
C4 0.0267(16) 0.0267(16) 0.0256(16) -0.0004(13) 0.0054(13) -0.0025(13)
C5 0.0360(17) 0.0228(15) 0.0243(15) -0.0020(13) 0.0111(13) -0.0053(14)
C6 0.0314(16) 0.0229(15) 0.0284(16) 0.0027(13) 0.0118(13) 0.0017(13)
C7 0.0410(19) 0.0305(17) 0.0306(17) 0.0047(14) 0.0170(15) -0.0023(15)
C8 0.0222(15) 0.0255(16) 0.0260(16) 0.0000(13) 0.0079(12) -0.0017(13)
C9 0.0220(15) 0.0236(15) 0.0226(15) -0.0008(12) 0.0044(12) -0.0035(12)
C10 0.0308(16) 0.0259(16) 0.0243(16) 0.0035(13) 0.0039(13) -0.0002(13)
C11 0.0331(17) 0.0210(15) 0.0302(17) -0.0013(13) 0.0050(14) -0.0008(13)
C12 0.0263(15) 0.0246(15) 0.0260(15) -0.0070(13) 0.0080(12) -0.0016(13)
C13 0.0298(16) 0.0290(16) 0.0207(15) 0.0019(13) 0.0045(13) -0.0014(13)
C14 0.0292(16) 0.0201(14) 0.0268(16) -0.0001(12) 0.0057(13) 0.0002(13)
C15 0.0342(18) 0.0312(17) 0.0347(18) -0.0011(15) 0.0117(15) 0.0026(15)
C16 0.0334(17) 0.0285(17) 0.0380(18) -0.0037(14) 0.0163(15) 0.0009(14)
C17 0.039(2) 0.055(2) 0.054(2) 0.0066(19) 0.0182(18) 0.0042(19)
C18 0.042(2) 0.058(2) 0.071(3) 0.009(2) 0.037(2) 0.0010(19)
C19 0.052(2) 0.041(2) 0.049(2) 0.0069(17) 0.0313(19) 0.0034(18)
C20 0.050(2) 0.058(2) 0.051(2) 0.016(2) 0.0275(19) 0.013(2)
C21 0.0376(19) 0.043(2) 0.0392(19) 0.0030(16) 0.0187(16) 0.0037(16)
O9 0.084(2) 0.051(3) 0.0447(16) 0.003(2) 0.0318(16) 0.005(3)
O10 0.099(3) 0.058(3) 0.0587(19) 0.0035(19) 0.051(2) 0.004(2)
C22 0.110(3) 0.058(3) 0.053(2) 0.003(2) 0.038(3) -0.005(3)
C23 0.119(3) 0.063(3) 0.060(3) 0.002(2) 0.049(3) -0.012(3)
C24 0.090(3) 0.058(3) 0.062(2) 0.006(2) 0.044(2) 0.015(3)
C25 0.082(3) 0.051(2) 0.058(2) 0.003(2) 0.039(2) 0.004(3)
O9' 0.084(2) 0.051(3) 0.0447(16) 0.003(2) 0.0318(16) 0.005(3)
O10' 0.099(3) 0.058(3) 0.0587(19) 0.0035(19) 0.051(2) 0.004(2)
C22' 0.110(3) 0.058(3) 0.053(2) 0.003(2) 0.038(3) -0.005(3)
C23' 0.119(3) 0.063(3) 0.060(3) 0.002(2) 0.049(3) -0.012(3)
C24' 0.090(3) 0.058(3) 0.062(2) 0.006(2) 0.044(2) 0.015(3)
C25' 0.082(3) 0.051(2) 0.058(2) 0.003(2) 0.039(2) 0.004(3)

loop_
_atom_type_symbol
_atom_type_description
_atom_type_scat_dispersion_real
_atom_type_scat_dispersion_imag
_atom_type_scat_source
C C 0.0033 0.0016 'International Tables Vol C Tables 4.2.6.8 and 6.1.1.4'
H H 0.0000 0.0000 'International Tables Vol C Tables 4.2.6.8 and 6.1.1.4'
O O 0.0106 0.0060 'International Tables Vol C Tables 4.2.6.8 and 6.1.1.4'
Br Br -0.2901 2.4595 'International Tables Vol C Tables 4.2.6.8 and 6.1.1.4'

loop_
_geom_angle_atom_site_label_1
_geom_angle_atom_site_label_2
_geom_angle_atom_site_label_3
_geom_angle
C7 O1 C1 110.6(2)
C8 O2 C2 116.1(2)
C7 O3 C3 110.8(2)
C4 O4 H4A 112(3)
C7 O5 C5 111.4(2)
C15 O6 C6 116.7(2)
O1 C1 C2 109.7(2)
O1 C1 C6 106.6(2)
C2 C1 C6 109.9(2)
O1 C1 H1 110.2
C2 C1 H1 110.2
C6 C1 H1 110.2
O2 C2 C1 107.9(2)
O2 C2 C3 110.5(2)
C1 C2 C3 108.5(2)
O2 C2 H2 110.0
C1 C2 H2 110.0
C3 C2 H2 110.0
O3 C3 C4 108.0(2)
O3 C3 C2 109.0(2)
C4 C3 C2 110.3(2)
O3 C3 H3 109.8
C4 C3 H3 109.8
C2 C3 H3 109.8
O4 C4 C3 108.3(2)
O4 C4 C5 115.1(2)
C3 C4 C5 107.0(2)
O4 C4 H4 108.8
C3 C4 H4 108.8
C5 C4 H4 108.8
O5 C5 C6 105.5(2)
O5 C5 C4 106.6(2)
C6 C5 C4 114.2(2)
O5 C5 H5 110.1
C6 C5 H5 110.1
C4 C5 H5 110.1
O6 C6 C5 108.6(2)
O6 C6 C1 111.3(2)
C5 C6 C1 108.2(2)
O6 C6 H6 109.6
C5 C6 H6 109.6
C1 C6 H6 109.6
O5 C7 O1 111.5(2)
O5 C7 O3 111.5(2)
O1 C7 O3 110.8(2)
O5 C7 H7 107.6
O1 C7 H7 107.6
O3 C7 H7 107.6
O7 C8 O2 122.6(3)
O7 C8 C9 125.1(3)
O2 C8 C9 112.3(2)
C14 C9 C10 119.3(3)
C14 C9 C8 123.0(3)
C10 C9 C8 117.7(3)
C11 C10 C9 120.3(3)
C11 C10 H10 119.8
C9 C10 H10 119.8
C10 C11 C12 119.3(3)
C10 C11 H11 120.4
C12 C11 H11 120.4
C11 C12 C13 121.9(3)
C11 C12 Br1 118.6(2)
C13 C12 Br1 119.4(2)
C14 C13 C12 118.3(3)
C14 C13 H13 120.9
C12 C13 H13 120.9
C13 C14 C9 120.8(3)
C13 C14 H14 119.6
C9 C14 H14 119.6
O8 C15 O6 123.3(3)
O8 C15 C16 124.9(3)
O6 C15 C16 111.8(3)
C21 C16 C17 118.7(3)
C21 C16 C15 122.8(3)
C17 C16 C15 118.5(3)
C18 C17 C16 120.9(4)
C18 C17 H17 119.5
C16 C17 H17 119.5
C19 C18 C17 119.1(3)
C19 C18 H18 120.4
C17 C18 H18 120.4
C18 C19 C20 121.8(3)
C18 C19 Br2 118.5(3)
C20 C19 Br2 119.6(3)
C19 C20 C21 118.9(4)
C19 C20 H20 120.5
C21 C20 H20 120.5
C16 C21 C20 120.4(3)
C16 C21 H21 119.8
C20 C21 H21 119.8
C22 O9 C25 108.7(6)
C24 O10 C23 108.0(6)
O9 C22 C23 111.7(7)
O9 C22 H22A 109.3
C23 C22 H22A 109.3
O9 C22 H22B 109.3
C23 C22 H22B 109.3
H22A C22 H22B 107.9
O10 C23 C22 112.6(6)
O10 C23 H23A 109.1
C22 C23 H23A 109.1
O10 C23 H23B 109.1
C22 C23 H23B 109.1
H23A C23 H23B 107.8
O10 C24 C25 111.6(6)
O10 C24 H24A 109.3
C25 C24 H24A 109.3
O10 C24 H24B 109.3
C25 C24 H24B 109.3
H24A C24 H24B 108.0
O9 C25 C24 109.4(6)
O9 C25 H25A 109.8
C24 C25 H25A 109.8
O9 C25 H25B 109.8
C24 C25 H25B 109.8
H25A C25 H25B 108.3
C25' O9' C22' 114.3(14)
C24' O10' C23' 110.9(14)
O9' C22' C23' 116.1(12)
O9' C22' H22C 108.3
C23' C22' H22C 108.3
O9' C22' H22D 108.3
C23' C22' H22D 108.3
H22C C22' H22D 107.4
O10' C23' C22' 115.5(13)
O10' C23' H23C 108.4
C22' C23' H23C 108.4
O10' C23' H23D 108.4
C22' C23' H23D 108.4
H23C C23' H23D 107.5
O10' C24' C25' 109.7(13)
O10' C24' H24C 109.7
C25' C24' H24C 109.7
O10' C24' H24D 109.7
C25' C24' H24D 109.7
H24C C24' H24D 108.2
O9' C25' C24' 113.9(13)
O9' C25' H25C 108.8
C24' C25' H25C 108.8
O9' C25' H25D 108.8
C24' C25' H25D 108.8
H25C C25' H25D 107.7

loop_
_geom_bond_atom_site_label_1
_geom_bond_atom_site_label_2
_geom_bond_distance
Br1 C12 1.902(3)
Br2 C19 1.899(3)
O1 C7 1.407(4)
O1 C1 1.443(3)
O2 C8 1.347(4)
O2 C2 1.446(3)
O3 C7 1.411(4)
O3 C3 1.435(3)
O4 C4 1.416(4)
O4 H4A 0.86(4)
O5 C7 1.402(4)
O5 C5 1.447(3)
O6 C15 1.349(4)
O6 C6 1.446(3)
O7 C8 1.209(3)
O8 C15 1.201(4)
C1 C2 1.518(4)
C1 C6 1.526(4)
C1 H1 1.0000
C2 C3 1.527(4)
C2 H2 1.0000
C3 C4 1.523(4)
C3 H3 1.0000
C4 C5 1.536(4)
C4 H4 1.0000
C5 C6 1.525(4)
C5 H5 1.0000
C6 H6 1.0000
C7 H7 1.0000
C8 C9 1.481(4)
C9 C14 1.390(4)
C9 C10 1.401(4)
C10 C11 1.374(4)
C10 H10 0.9500
C11 C12 1.380(4)
C11 H11 0.9500
C12 C13 1.388(4)
C13 C14 1.386(4)
C13 H13 0.9500
C14 H14 0.9500
C15 C16 1.487(4)
C16 C21 1.381(5)
C16 C17 1.385(5)
C17 C18 1.378(5)
C17 H17 0.9500
C18 C19 1.358(5)
C18 H18 0.9500
C19 C20 1.367(5)
C20 C21 1.391(5)
C20 H20 0.9500
C21 H21 0.9500
O9 C22 1.420(8)
O9 C25 1.421(9)
O10 C24 1.392(8)
O10 C23 1.412(9)
C22 C23 1.459(9)
C22 H22A 0.9900
C22 H22B 0.9900
C23 H23A 0.9900
C23 H23B 0.9900
C24 C25 1.515(10)
C24 H24A 0.9900
C24 H24B 0.9900
C25 H25A 0.9900
C25 H25B 0.9900
O9' C25' 1.389(16)
O9' C22' 1.399(16)
O10' C24' 1.389(16)
O10' C23' 1.393(16)
C22' C23' 1.448(15)
C22' H22C 0.9900
C22' H22D 0.9900
C23' H23C 0.9900
C23' H23D 0.9900
C24' C25' 1.487(16)
C24' H24C 0.9900
C24' H24D 0.9900
C25' H25C 0.9900
C25' H25D 0.9900

loop_
_geom_hbond_atom_site_label_D
_geom_hbond_atom_site_label_H
_geom_hbond_atom_site_label_A
_geom_hbond_distance_DH
_geom_hbond_distance_HA
_geom_hbond_distance_DA
_geom_hbond_angle_DHA
_geom_hbond_site_symmetry_A
C23' H23D Br2 0.99 2.83 3.620(17) 137.4 4_566
C23 H23B Br2 0.99 2.80 3.644(7) 143.0 2_646
O4 H4A O7 0.86(4) 1.99(5) 2.830(3) 166(4) 2_646
C7 H7 O10 1.00 2.19 3.116(8) 153.2 3_657
C7 H7 O10' 1.00 2.28 3.22(2) 156.6 3_657
C23 H23B O3 0.99 2.59 3.371(6) 136.3 3_657
C24' H24C Br2 0.99 2.81 3.57(2) 134.8 4_566

loop_
_geom_torsion_atom_site_label_1
_geom_torsion_atom_site_label_2
_geom_torsion_atom_site_label_3
_geom_torsion_atom_site_label_4
_geom_torsion
C7 O1 C1 C2 58.5(3)
C7 O1 C1 C6 -60.4(3)
C8 O2 C2 C1 160.8(2)
C8 O2 C2 C3 -80.8(3)
O1 C1 C2 O2 65.6(3)
C6 C1 C2 O2 -177.5(2)
O1 C1 C2 C3 -54.2(3)
C6 C1 C2 C3 62.7(3)
C7 O3 C3 C4 60.5(3)
C7 O3 C3 C2 -59.3(3)
O2 C2 C3 O3 -63.6(3)
C1 C2 C3 O3 54.5(3)
O2 C2 C3 C4 178.0(2)
C1 C2 C3 C4 -63.9(3)
O3 C3 C4 O4 175.3(2)
C2 C3 C4 O4 -65.7(3)
O3 C3 C4 C5 -60.2(3)
C2 C3 C4 C5 58.9(3)
C7 O5 C5 C6 61.0(3)
C7 O5 C5 C4 -60.8(3)
O4 C4 C5 O5 180.0(2)
C3 C4 C5 O5 59.6(3)
O4 C4 C5 C6 63.9(3)
C3 C4 C5 C6 -56.5(3)
C15 O6 C6 C5 -151.8(3)
C15 O6 C6 C1 89.1(3)
O5 C5 C6 O6 178.6(2)
C4 C5 C6 O6 -64.7(3)
O5 C5 C6 C1 -60.5(3)
C4 C5 C6 C1 56.3(3)
O1 C1 C6 O6 -179.9(2)
C2 C1 C6 O6 61.3(3)
O1 C1 C6 C5 60.9(3)
C2 C1 C6 C5 -57.9(3)
C5 O5 C7 O1 -62.7(3)
C5 O5 C7 O3 61.7(3)
C1 O1 C7 O5 61.9(3)
C1 O1 C7 O3 -62.9(3)
C3 O3 C7 O5 -61.0(3)
C3 O3 C7 O1 63.8(3)
C2 O2 C8 O7 -1.8(4)
C2 O2 C8 C9 178.1(2)
O7 C8 C9 C14 176.8(3)
O2 C8 C9 C14 -3.2(4)
O7 C8 C9 C10 -3.6(4)
O2 C8 C9 C10 176.4(3)
C14 C9 C10 C11 0.5(5)
C8 C9 C10 C11 -179.1(3)
C9 C10 C11 C12 -0.7(5)
C10 C11 C12 C13 0.1(5)
C10 C11 C12 Br1 179.8(2)
C11 C12 C13 C14 0.6(5)
Br1 C12 C13 C14 -179.1(2)
C12 C13 C14 C9 -0.8(4)
C10 C9 C14 C13 0.2(4)
C8 C9 C14 C13 179.8(3)
C6 O6 C15 O8 -0.6(4)
C6 O6 C15 C16 -180.0(2)
O8 C15 C16 C21 174.1(3)
O6 C15 C16 C21 -6.5(4)
O8 C15 C16 C17 -8.6(5)
O6 C15 C16 C17 170.8(3)
C21 C16 C17 C18 -3.4(6)
C15 C16 C17 C18 179.1(4)
C16 C17 C18 C19 0.3(6)
C17 C18 C19 C20 2.9(6)
C17 C18 C19 Br2 -179.4(3)
C18 C19 C20 C21 -2.7(6)
Br2 C19 C20 C21 179.6(3)
C17 C16 C21 C20 3.5(5)
C15 C16 C21 C20 -179.2(3)
C19 C20 C21 C16 -0.5(6)
C25 O9 C22 C23 56.8(10)
C24 O10 C23 C22 57.3(10)
O9 C22 C23 O10 -57.8(10)
C23 O10 C24 C25 -58.2(9)
C22 O9 C25 C24 -56.9(9)
O10 C24 C25 O9 60.3(9)
C25' O9' C22' C23' -36(3)
C24' O10' C23' C22' -51(2)
O9' C22' C23' O10' 39(3)
C23' O10' C24' C25' 58(2)
C22' O9' C25' C24' 44(3)
O10' C24' C25' O9' -56(2)
